data_2235645
loop_
_publ_author_name
'Servinis, Linden'
'Fox, Bronwyn L.'
'Healy, Peter C.'
'Henderson, Luke C.'

_publ_section_title
;
 Methyl 3-[4-(4-nitrobenzyloxy)phenyl]propanoate
;
_journal_coeditor_code TK5106
_journal_issue 7
_journal_name_full 'Acta Crystallographica Section E'
_journal_page_first o1997
_journal_page_last o1998
_journal_paper_doi 10.1107/S1600536812024701
_journal_volume 68
_journal_year 2012
_chemical_formula_iupac 'C17 H17 N O5'
_chemical_formula_moiety 'C17 H17 N O5'
_chemical_formula_sum 'C17 H17 N O5'
_chemical_formula_weight 315.32
_chemical_name_systematic
;
Methyl 3-[4-(4-nitrobenzyloxy)phenyl]propanoate
;
_space_group_IT_number 2
_symmetry_cell_setting triclinic
_symmetry_space_group_name_Hall '-P 1'
_symmetry_space_group_name_H-M 'P -1'
_atom_sites_solution_hydrogens geom
_atom_sites_solution_primary direct
_atom_sites_solution_secondary difmap
_cell_angle_alpha 100.085(4)
_cell_angle_beta 102.451(4)
_cell_angle_gamma 110.329(4)
_cell_formula_units_Z 4
_cell_length_a 10.7434(5)
_cell_length_b 10.9408(5)
_cell_length_c 14.7225(6)
_cell_measurement_reflns_used 3807
_cell_measurement_temperature 223
_cell_measurement_theta_max 32.3160
_cell_measurement_theta_min 3.2946
_cell_volume 1524.34(14)
_computing_cell_refinement 'CrysAlis PRO (Agilent, 2012)'
_computing_data_collection 'CrysAlis PRO (Agilent, 2012)'
_computing_data_reduction 'CrysAlis PRO (Agilent, 2012)'
_computing_molecular_graphics 'ORTEP-3 for Windows (Farrugia, 1997)'
_computing_publication_material 'PLATON (Spek, 2009) and publCIF (Westrip, 2010)'
_computing_structure_refinement
;
TEXSAN (Molecular Structure Corporation, 2001) and SHELXL97 (Sheldrick,
2008)
;
_computing_structure_solution
;
TEXSAN (Molecular Structure Corporation, 2001) and SIR97 (Altomare <i>et
al.</i>,
1999)
;
_diffrn_ambient_temperature 223
_diffrn_detector_area_resol_mean 16.0774
_diffrn_measured_fraction_theta_full 0.997
_diffrn_measured_fraction_theta_max 0.997
_diffrn_measurement_device_type 'Oxford Diffraction Gemini S Ultra'
_diffrn_measurement_method '\w and \f'
_diffrn_radiation_monochromator graphite
_diffrn_radiation_source 'Enhance (Mo) X-ray Source'
_diffrn_radiation_type MoK\a
_diffrn_radiation_wavelength 0.71070
_diffrn_reflns_av_R_equivalents 0.0228
_diffrn_reflns_av_sigmaI/netI 0.0287
_diffrn_reflns_limit_h_max 12
_diffrn_reflns_limit_h_min -12
_diffrn_reflns_limit_k_max 12
_diffrn_reflns_limit_k_min -13
_diffrn_reflns_limit_l_max 17
_diffrn_reflns_limit_l_min -16
_diffrn_reflns_number 10836
_diffrn_reflns_reduction_process
;
;
_diffrn_reflns_theta_full 25.00
_diffrn_reflns_theta_max 25.00
_diffrn_reflns_theta_min 3.30
_diffrn_standards_decay_% 0
_diffrn_standards_number 0
_exptl_absorpt_coefficient_mu 0.102
_exptl_absorpt_correction_T_max 0.973
_exptl_absorpt_correction_T_min 0.953
_exptl_absorpt_correction_type multi-scan
_exptl_absorpt_process_details
;
(CrysAlis PRO; Agilent, 2012)
;
_exptl_crystal_colour colourless
_exptl_crystal_density_diffrn 1.374
_exptl_crystal_density_method 'Not Measured'
_exptl_crystal_description block
_exptl_crystal_F_000 664
_exptl_crystal_size_max 0.480
_exptl_crystal_size_mid 0.300
_exptl_crystal_size_min 0.270
_refine_diff_density_max 0.302
_refine_diff_density_min -0.214
_refine_ls_extinction_method none
_refine_ls_goodness_of_fit_ref 1.023
_refine_ls_hydrogen_treatment constr
_refine_ls_matrix_type full
_refine_ls_number_parameters 415
_refine_ls_number_reflns 5352
_refine_ls_number_restraints 0
_refine_ls_restrained_S_all 1.023
_refine_ls_R_factor_all 0.0549
_refine_ls_R_factor_gt 0.0440
_refine_ls_shift/su_max 0.000
_refine_ls_shift/su_mean 0.000
_refine_ls_structure_factor_coef Fsqd
_refine_ls_weighting_details 'calc w=1/[\s^2^(Fo^2^)+(0.0530P)^2^+0.4295P] where P=(Fo^2^+2Fc^2^)/3'
_refine_ls_weighting_scheme calc
_refine_ls_wR_factor_gt 0.1066
_refine_ls_wR_factor_ref 0.1133
_reflns_number_gt 4439
_reflns_number_total 5352
_reflns_threshold_expression I>2\s(I)
_cod_data_source_file tk5106.cif
_cod_data_source_block I
_cod_database_code 2235645
_cod_database_fobs_code 2235645

loop_
_symmetry_equiv_pos_site_id
_symmetry_equiv_pos_as_xyz
1 x,y,z
2 -x,-y,-z

loop_
_atom_site_aniso_label
_atom_site_aniso_U_11
_atom_site_aniso_U_22
_atom_site_aniso_U_33
_atom_site_aniso_U_12
_atom_site_aniso_U_13
_atom_site_aniso_U_23
O1 0.0659(9) 0.0450(8) 0.0700(9) 0.0238(7) 0.0479(8) 0.0268(7)
O2 0.0553(8) 0.0453(8) 0.0450(7) 0.0283(7) 0.0286(6) 0.0099(6)
O3 0.0381(7) 0.0342(7) 0.0408(6) 0.0145(5) 0.0230(5) 0.0077(5)
O4 0.0766(10) 0.0764(10) 0.0645(9) 0.0567(9) 0.0462(8) 0.0363(8)
O5 0.0738(10) 0.0639(9) 0.0571(8) 0.0446(8) 0.0477(8) 0.0353(7)
N1 0.0377(8) 0.0406(9) 0.0376(8) 0.0207(7) 0.0189(6) 0.0149(7)
C1 0.0313(8) 0.0366(9) 0.0281(8) 0.0181(7) 0.0128(7) 0.0118(7)
C2 0.0371(9) 0.0301(9) 0.0371(9) 0.0154(8) 0.0159(7) 0.0139(7)
C3 0.0392(9) 0.0321(9) 0.0346(9) 0.0200(8) 0.0157(7) 0.0095(7)
C4 0.0300(8) 0.0352(9) 0.0280(8) 0.0166(7) 0.0105(7) 0.0104(7)
C5 0.0352(9) 0.0300(9) 0.0358(9) 0.0134(7) 0.0151(7) 0.0119(7)
C6 0.0382(9) 0.0297(9) 0.0333(9) 0.0180(8) 0.0140(7) 0.0081(7)
C7 0.0358(9) 0.0323(9) 0.0337(9) 0.0153(7) 0.0153(7) 0.0086(7)
C8 0.0316(9) 0.0347(9) 0.0295(8) 0.0178(7) 0.0135(7) 0.0115(7)
C9 0.0319(9) 0.0313(9) 0.0393(9) 0.0116(7) 0.0142(7) 0.0096(7)
C10 0.0382(9) 0.0305(9) 0.0360(9) 0.0177(8) 0.0136(7) 0.0066(7)
C11 0.0359(9) 0.0347(9) 0.0291(8) 0.0216(8) 0.0135(7) 0.0132(7)
C12 0.0350(9) 0.0337(9) 0.0382(9) 0.0148(8) 0.0185(7) 0.0148(8)
C13 0.0383(9) 0.0295(9) 0.0340(9) 0.0154(8) 0.0157(7) 0.0080(7)
C14 0.0431(10) 0.0412(10) 0.0360(9) 0.0257(8) 0.0194(8) 0.0142(8)
C15 0.0600(12) 0.0428(11) 0.0473(10) 0.0307(10) 0.0337(9) 0.0186(9)
C16 0.0467(11) 0.0380(10) 0.0400(10) 0.0215(9) 0.0226(8) 0.0129(8)
C17 0.0643(14) 0.0803(16) 0.0516(12) 0.0355(13) 0.0408(11) 0.0289(11)
O6 0.0928(12) 0.0517(9) 0.0691(9) 0.0448(9) 0.0535(9) 0.0250(7)
O7 0.0843(11) 0.0526(9) 0.0737(10) 0.0331(8) 0.0540(9) 0.0354(8)
O8 0.0530(8) 0.0326(7) 0.0440(7) 0.0208(6) 0.0280(6) 0.0134(5)
O9 0.1260(15) 0.0617(10) 0.0817(11) 0.0514(10) 0.0743(11) 0.0456(9)
O10 0.0896(12) 0.0874(12) 0.0684(9) 0.0624(10) 0.0579(9) 0.0423(9)
N2 0.0499(9) 0.0414(9) 0.0444(8) 0.0220(8) 0.0238(7) 0.0165(7)
C18 0.0350(9) 0.0328(9) 0.0337(9) 0.0139(8) 0.0135(7) 0.0094(7)
C19 0.0377(9) 0.0305(9) 0.0337(9) 0.0173(8) 0.0110(7) 0.0072(7)
C20 0.0375(9) 0.0291(9) 0.0315(8) 0.0138(7) 0.0094(7) 0.0100(7)
C21 0.0320(9) 0.0302(9) 0.0280(8) 0.0123(7) 0.0065(7) 0.0049(7)
C22 0.0476(11) 0.0305(9) 0.0449(10) 0.0205(8) 0.0198(8) 0.0103(8)
C23 0.0497(11) 0.0310(9) 0.0469(10) 0.0180(8) 0.0222(9) 0.0174(8)
C24 0.0412(10) 0.0304(9) 0.0347(9) 0.0157(8) 0.0138(8) 0.0077(7)
C25 0.0354(9) 0.0345(9) 0.0320(8) 0.0172(8) 0.0134(7) 0.0099(7)
C26 0.0532(11) 0.0318(10) 0.0450(10) 0.0240(9) 0.0235(9) 0.0119(8)
C27 0.0493(11) 0.0305(9) 0.0470(10) 0.0197(8) 0.0211(9) 0.0163(8)
C28 0.0329(9) 0.0335(9) 0.0328(9) 0.0148(7) 0.0109(7) 0.0105(7)
C29 0.0445(10) 0.0312(9) 0.0387(9) 0.0203(8) 0.0188(8) 0.0096(7)
C30 0.0459(10) 0.0297(9) 0.0406(9) 0.0182(8) 0.0195(8) 0.0137(7)
C31 0.0449(10) 0.0393(10) 0.0409(10) 0.0207(9) 0.0196(8) 0.0169(8)
C32 0.0423(10) 0.0378(10) 0.0387(9) 0.0170(8) 0.0189(8) 0.0150(8)
C33 0.0456(11) 0.0375(10) 0.0380(9) 0.0147(9) 0.0188(8) 0.0119(8)
C34 0.0716(16) 0.108(2) 0.0606(14) 0.0485(15) 0.0448(13) 0.0278(14)

loop_
_atom_site_type_symbol
_atom_site_label
_atom_site_fract_x
_atom_site_fract_y
_atom_site_fract_z
_atom_site_U_iso_or_equiv
_atom_site_thermal_displace_type
_atom_site_occupancy
O O1 0.38540(15) 0.44558(14) 0.75138(10) 0.0536(5) Uani 1.000
O O2 0.46341(14) 0.66419(13) 0.79376(9) 0.0442(4) Uani 1.000
O O3 0.77377(12) 0.46142(12) 0.43690(8) 0.0361(4) Uani 1.000
O O4 1.27684(16) 0.40392(16) 0.06737(10) 0.0584(6) Uani 1.000
O O5 1.20730(15) 0.54474(14) -0.00107(10) 0.0527(5) Uani 1.000
N N1 0.45760(15) 0.55726(15) 0.74593(10) 0.0353(5) Uani 1.000
C C1 0.54163(16) 0.56360(17) 0.67913(11) 0.0296(5) Uani 1.000
C C2 0.54634(17) 0.44504(17) 0.63167(12) 0.0327(5) Uani 1.000
C C3 0.63065(17) 0.45237(17) 0.57180(12) 0.0328(5) Uani 1.000
C C4 0.70756(16) 0.57620(17) 0.55938(11) 0.0295(5) Uani 1.000
C C5 0.69733(17) 0.69303(17) 0.60625(12) 0.0324(5) Uani 1.000
C C6 0.61555(17) 0.68788(17) 0.66726(11) 0.0320(5) Uani 1.000
C C7 0.80603(17) 0.59037(17) 0.49921(11) 0.0327(5) Uani 1.000
C C8 0.85805(16) 0.45517(17) 0.37967(11) 0.0295(5) Uani 1.000
C C9 0.82338(17) 0.32775(17) 0.31975(12) 0.0339(5) Uani 1.000
C C10 0.89918(18) 0.31117(17) 0.25746(12) 0.0337(5) Uani 1.000
C C11 1.01274(17) 0.41883(17) 0.25341(11) 0.0298(5) Uani 1.000
C C12 1.04699(17) 0.54498(17) 0.31516(12) 0.0334(5) Uani 1.000
C C13 0.97100(17) 0.56459(17) 0.37775(11) 0.0327(5) Uani 1.000
C C14 1.09481(18) 0.39482(18) 0.18584(12) 0.0358(6) Uani 1.000
C C15 1.1326(2) 0.49946(19) 0.13152(13) 0.0433(6) Uani 1.000
C C16 1.21374(19) 0.47485(18) 0.06437(12) 0.0383(6) Uani 1.000
C C17 1.2821(2) 0.5335(2) -0.07054(15) 0.0580(8) Uani 1.000
O O6 1.58768(17) 0.98754(15) -0.31164(11) 0.0605(6) Uani 1.000
O O7 1.61594(17) 1.19282(15) -0.30738(11) 0.0609(6) Uani 1.000
O O8 1.21905(13) 0.96352(12) 0.01260(8) 0.0394(4) Uani 1.000
O O9 0.8214(2) 0.88318(16) 0.45479(12) 0.0749(7) Uani 1.000
O O10 0.76481(17) 1.05413(17) 0.43287(11) 0.0653(6) Uani 1.000
N N2 1.57398(17) 1.09104(16) -0.27962(11) 0.0419(5) Uani 1.000
C C18 1.50153(17) 1.09276(17) -0.20589(12) 0.0332(5) Uani 1.000
C C19 1.46203(18) 0.98197(17) -0.16998(12) 0.0331(5) Uani 1.000
C C20 1.38825(17) 0.98116(17) -0.10369(11) 0.0325(5) Uani 1.000
C C21 1.35429(17) 1.09054(16) -0.07405(11) 0.0310(5) Uani 1.000
C C22 1.39757(19) 1.20163(17) -0.11081(13) 0.0386(6) Uani 1.000
C C23 1.4716(2) 1.20386(18) -0.17701(13) 0.0398(6) Uani 1.000
C C24 1.27354(18) 1.09383(17) -0.00279(12) 0.0348(5) Uani 1.000
C C25 1.14952(17) 0.95195(17) 0.08110(11) 0.0324(5) Uani 1.000
C C26 1.1068(2) 0.82765(18) 0.10146(13) 0.0396(6) Uani 1.000
C C27 1.0374(2) 0.80774(18) 0.17001(13) 0.0393(6) Uani 1.000
C C28 1.00838(17) 0.90992(17) 0.22033(11) 0.0323(5) Uani 1.000
C C29 1.05156(18) 1.03236(17) 0.19785(12) 0.0356(5) Uani 1.000
C C30 1.12121(19) 1.05475(17) 0.12914(12) 0.0362(5) Uani 1.000
C C31 0.93478(19) 0.88386(18) 0.29658(13) 0.0386(6) Uani 1.000
C C32 0.89227(19) 0.99506(18) 0.33696(12) 0.0375(6) Uani 1.000
C C33 0.82259(19) 0.96733(19) 0.41304(13) 0.0396(6) Uani 1.000
C C34 0.6981(3) 1.0422(3) 0.50823(17) 0.0715(10) Uani 1.000
H H2 0.49290 0.36040 0.64000 0.0390 Uiso 1.000
H H3 0.63580 0.37210 0.53910 0.0390 Uiso 1.000
H H5 0.74740 0.77740 0.59610 0.0390 Uiso 1.000
H H6 0.61030 0.76790 0.70020 0.0380 Uiso 1.000
H H9 0.74740 0.25190 0.32160 0.0410 Uiso 1.000
H H10 0.87310 0.22360 0.21610 0.0400 Uiso 1.000
H H12 1.12480 0.62020 0.31470 0.0400 Uiso 1.000
H H13 0.99630 0.65220 0.41880 0.0390 Uiso 1.000
H H71 0.89890 0.62510 0.54050 0.0390 Uiso 1.000
H H72 0.79690 0.65080 0.46160 0.0390 Uiso 1.000
H H141 1.04080 0.30910 0.14010 0.0430 Uiso 1.000
H H151 1.18690 0.58520 0.17720 0.0520 Uiso 1.000
H H152 1.04910 0.50070 0.09450 0.0520 Uiso 1.000
H H171 1.27440 0.59180 -0.11030 0.0700 Uiso 1.000
H H172 1.24360 0.44260 -0.10960 0.0700 Uiso 1.000
H H173 1.37730 0.55870 -0.03740 0.0700 Uiso 1.000
H H412 1.17840 0.39380 0.22290 0.0430 Uiso 1.000
H H19 1.48510 0.90740 -0.19030 0.0400 Uiso 1.000
H H20 1.36040 0.90540 -0.07820 0.0390 Uiso 1.000
H H22 1.37600 1.27700 -0.09020 0.0460 Uiso 1.000
H H23 1.50130 1.27990 -0.20200 0.0480 Uiso 1.000
H H26 1.12520 0.75620 0.06840 0.0470 Uiso 1.000
H H27 1.00860 0.72200 0.18330 0.0470 Uiso 1.000
H H29 1.03290 1.10390 0.23060 0.0430 Uiso 1.000
H H30 1.14920 1.14010 0.11530 0.0430 Uiso 1.000
H H241 1.33320 1.15820 0.05670 0.0420 Uiso 1.000
H H242 1.19920 1.11860 -0.02750 0.0420 Uiso 1.000
H H311 0.85330 0.80260 0.26850 0.0460 Uiso 1.000
H H312 0.99550 0.87260 0.34870 0.0460 Uiso 1.000
H H321 0.97320 1.07690 0.36420 0.0450 Uiso 1.000
H H322 0.82990 1.00540 0.28530 0.0450 Uiso 1.000
H H341 0.61190 0.96540 0.48450 0.0860 Uiso 1.000
H H342 0.75650 1.03200 0.56210 0.0860 Uiso 1.000
H H343 0.68190 1.12150 0.52750 0.0860 Uiso 1.000

loop_
_atom_type_symbol
_atom_type_description
_atom_type_scat_dispersion_real
_atom_type_scat_dispersion_imag
_atom_type_scat_source
O O 0.0106 0.0060 'International Tables Vol C Tables 4.2.6.8 and 6.1.1.4'
N N 0.0061 0.0033 'International Tables Vol C Tables 4.2.6.8 and 6.1.1.4'
H H 0.0000 0.0000 'International Tables Vol C Tables 4.2.6.8 and 6.1.1.4'
C C 0.0033 0.0016 'International Tables Vol C Tables 4.2.6.8 and 6.1.1.4'

loop_
_geom_angle_atom_site_label_1
_geom_angle_atom_site_label_2
_geom_angle_atom_site_label_3
_geom_angle
_geom_angle_publ_flag
C7 O3 C8 117.05(14) no
C16 O5 C17 117.38(17) no
C24 O8 C25 116.46(14) no
C33 O10 C34 116.9(2) no
O2 N1 C1 118.30(15) no
O1 N1 O2 123.36(16) no
O1 N1 C1 118.34(15) no
O6 N2 O7 122.95(18) no
O6 N2 C18 118.45(16) no
O7 N2 C18 118.59(17) no
C2 C1 C6 122.26(17) no
N1 C1 C2 118.87(16) no
N1 C1 C6 118.86(15) no
C1 C2 C3 118.64(17) no
C2 C3 C4 120.39(17) no
C5 C4 C7 118.21(16) no
C3 C4 C5 119.39(16) no
C3 C4 C7 122.37(16) no
C4 C5 C6 120.96(17) no
C1 C6 C5 118.32(16) no
O3 C7 C4 109.47(15) no
O3 C8 C9 115.45(16) no
O3 C8 C13 125.10(15) no
C9 C8 C13 119.45(16) no
C8 C9 C10 120.04(17) no
C9 C10 C11 121.99(16) no
C10 C11 C12 116.98(17) no
C10 C11 C14 120.00(16) no
C12 C11 C14 123.00(17) no
C11 C12 C13 122.09(17) no
C8 C13 C12 119.43(16) no
C11 C14 C15 114.51(17) no
C14 C15 C16 114.25(17) no
O4 C16 C15 126.18(17) no
O4 C16 O5 123.33(19) no
O5 C16 C15 110.49(17) no
C1 C2 H2 121.00 no
C3 C2 H2 121.00 no
C4 C3 H3 120.00 no
C2 C3 H3 120.00 no
C6 C5 H5 120.00 no
C4 C5 H5 120.00 no
C1 C6 H6 121.00 no
C5 C6 H6 121.00 no
C4 C7 H72 109.00 no
O3 C7 H71 109.00 no
H71 C7 H72 109.00 no
C4 C7 H71 109.00 no
O3 C7 H72 109.00 no
C10 C9 H9 120.00 no
C8 C9 H9 120.00 no
C11 C10 H10 119.00 no
C9 C10 H10 119.00 no
C11 C12 H12 119.00 no
C13 C12 H12 119.00 no
C12 C13 H13 120.00 no
C8 C13 H13 120.00 no
C11 C14 H141 108.00 no
C11 C14 H412 108.00 no
C15 C14 H141 108.00 no
C15 C14 H412 108.00 no
H141 C14 H412 109.00 no
C16 C15 H151 108.00 no
C16 C15 H152 108.00 no
C14 C15 H152 108.00 no
C14 C15 H151 108.00 no
H151 C15 H152 109.00 no
H171 C17 H173 110.00 no
H172 C17 H173 110.00 no
O5 C17 H171 109.00 no
O5 C17 H172 109.00 no
O5 C17 H173 109.00 no
H171 C17 H172 109.00 no
N2 C18 C19 118.83(17) no
N2 C18 C23 118.89(16) no
C19 C18 C23 122.26(18) no
C18 C19 C20 118.77(17) no
C19 C20 C21 120.55(16) no
C20 C21 C22 119.13(17) no
C20 C21 C24 122.46(15) no
C22 C21 C24 118.41(16) no
C21 C22 C23 120.91(18) no
C18 C23 C22 118.37(17) no
O8 C24 C21 109.36(15) no
O8 C25 C26 116.11(16) no
O8 C25 C30 124.36(16) no
C26 C25 C30 119.53(17) no
C25 C26 C27 119.88(18) no
C26 C27 C28 121.93(18) no
C27 C28 C29 116.73(17) no
C27 C28 C31 119.85(16) no
C29 C28 C31 123.41(16) no
C28 C29 C30 122.41(17) no
C25 C30 C29 119.52(17) no
C28 C31 C32 115.05(16) no
C31 C32 C33 113.63(16) no
O9 C33 O10 122.7(2) no
O9 C33 C32 126.3(2) no
O10 C33 C32 111.03(17) no
C18 C19 H19 121.00 no
C20 C19 H19 121.00 no
C19 C20 H20 120.00 no
C21 C20 H20 120.00 no
C21 C22 H22 120.00 no
C23 C22 H22 120.00 no
C18 C23 H23 121.00 no
C22 C23 H23 121.00 no
O8 C24 H241 109.00 no
O8 C24 H242 109.00 no
C21 C24 H241 110.00 no
C21 C24 H242 110.00 no
H241 C24 H242 109.00 no
C25 C26 H26 120.00 no
C27 C26 H26 120.00 no
C26 C27 H27 119.00 no
C28 C27 H27 119.00 no
C28 C29 H29 119.00 no
C30 C29 H29 119.00 no
C25 C30 H30 120.00 no
C29 C30 H30 120.00 no
C28 C31 H311 108.00 no
C28 C31 H312 108.00 no
C32 C31 H311 108.00 no
C32 C31 H312 108.00 no
H311 C31 H312 109.00 no
C31 C32 H321 108.00 no
C31 C32 H322 108.00 no
C33 C32 H321 108.00 no
C33 C32 H322 108.00 no
H321 C32 H322 109.00 no
O10 C34 H341 109.00 no
O10 C34 H342 109.00 no
O10 C34 H343 109.00 no
H341 C34 H342 110.00 no
H341 C34 H343 109.00 no
H342 C34 H343 109.00 no

loop_
_geom_bond_atom_site_label_1
_geom_bond_atom_site_label_2
_geom_bond_distance
_geom_bond_publ_flag
O1 N1 1.226(2) no
O2 N1 1.229(2) no
O3 C7 1.422(2) no
O3 C8 1.373(2) no
O4 C16 1.195(3) no
O5 C16 1.336(2) no
O5 C17 1.444(3) no
O6 N2 1.219(2) no
O7 N2 1.225(2) no
O8 C24 1.420(2) no
O8 C25 1.377(2) no
O9 C33 1.191(3) no
O10 C33 1.328(3) no
O10 C34 1.446(3) no
N1 C1 1.466(2) no
N2 C18 1.467(3) no
C1 C2 1.385(3) no
C1 C6 1.379(3) no
C2 C3 1.387(3) no
C3 C4 1.388(3) no
C4 C5 1.394(3) no
C4 C7 1.505(3) no
C5 C6 1.380(3) no
C8 C13 1.387(3) no
C8 C9 1.388(2) no
C9 C10 1.380(3) no
C10 C11 1.392(3) no
C11 C14 1.511(3) no
C11 C12 1.389(2) no
C12 C13 1.392(3) no
C14 C15 1.501(3) no
C15 C16 1.500(3) no
C2 H2 0.9500 no
C3 H3 0.9500 no
C5 H5 0.9500 no
C6 H6 0.9500 no
C7 H71 0.9500 no
C7 H72 0.9500 no
C9 H9 0.9500 no
C10 H10 0.9500 no
C12 H12 0.9500 no
C13 H13 0.9500 no
C14 H412 0.9500 no
C14 H141 0.9500 no
C15 H151 0.9500 no
C15 H152 0.9500 no
C17 H172 0.9500 no
C17 H173 0.9500 no
C17 H171 0.9500 no
C18 C19 1.376(3) no
C18 C23 1.383(3) no
C19 C20 1.383(3) no
C20 C21 1.395(3) no
C21 C22 1.390(2) no
C21 C24 1.502(3) no
C22 C23 1.383(3) no
C25 C26 1.385(3) no
C25 C30 1.382(3) no
C26 C27 1.382(3) no
C27 C28 1.396(3) no
C28 C29 1.382(3) no
C28 C31 1.518(3) no
C29 C30 1.389(3) no
C31 C32 1.514(3) no
C32 C33 1.493(3) no
C19 H19 0.9500 no
C20 H20 0.9500 no
C22 H22 0.9500 no
C23 H23 0.9500 no
C24 H241 0.9500 no
C24 H242 0.9500 no
C26 H26 0.9500 no
C27 H27 0.9500 no
C29 H29 0.9500 no
C30 H30 0.9500 no
C31 H311 0.9500 no
C31 H312 0.9500 no
C32 H321 0.9500 no
C32 H322 0.9500 no
C34 H341 0.9500 no
C34 H342 0.9500 no
C34 H343 0.9500 no

loop_
_geom_contact_atom_site_label_1
_geom_contact_atom_site_label_2
_geom_contact_distance
_geom_contact_site_symmetry_2
_geom_contact_publ_flag
O1 C17 3.185(3) 1_456 no
O1 C23 3.350(3) 1_446 no
O2 C9 3.212(2) 2_666 no
O2 C17 3.252(3) 1_456 no
O3 C1 3.342(2) 2_666 no
O3 N1 3.1678(19) 2_666 no
O4 C24 3.354(3) 1_545 no
O6 C6 3.362(2) 1_654 no
O6 C34 3.196(3) 1_654 no
O7 C34 3.368(3) 1_654 no
O7 C2 3.315(2) 1_664 no
O9 C7 3.336(3) . no
O1 H172 2.8000 1_456 no
O1 H2 2.4300 . no
O1 H23 2.6300 1_446 no
O2 H19 2.5500 1_456 no
O2 H241 2.6200 2_776 no
O2 H6 2.4300 . no
O2 H171 2.6900 1_456 no
O3 H3 2.4300 . no
O4 H173 2.6000 . no
O4 H412 2.7200 . no
O4 H172 2.6800 . no
O4 H141 2.9000 . no
O5 H152 2.6300 2_765 no
O5 H26 2.8600 . no
O6 H6 2.5300 1_654 no
O6 H19 2.4300 . no
O6 H342 2.8500 1_654 no
O7 H23 2.4400 . no
O7 H151 2.6700 2_875 no
O7 H343 2.7400 1_654 no
O7 H12 2.8600 2_875 no
O7 H2 2.7300 1_664 no
O7 H341 2.9200 2_775 no
O8 H20 2.4000 . no
O9 H5 2.6900 . no
O9 H311 2.8600 . no
O9 H312 2.7000 . no
O9 H72 2.4900 . no
O9 H342 2.4500 . no
O9 H341 2.7900 . no
N1 C8 3.439(2) 2_666 no
N1 O3 3.1678(19) 2_666 no
C1 O3 3.342(2) 2_666 no
C2 C5 3.585(2) 2_666 no
C2 O7 3.315(2) 1_446 no
C2 C4 3.381(2) 2_666 no
C3 C12 3.492(3) 2_766 no
C3 C5 3.533(3) 2_666 no
C4 C2 3.381(2) 2_666 no
C4 C11 3.591(2) 2_766 no
C5 C29 3.550(2) 2_776 no
C5 C3 3.533(3) 2_666 no
C5 C2 3.585(2) 2_666 no
C6 C30 3.573(2) 2_776 no
C6 O6 3.362(2) 1_456 no
C7 O9 3.336(3) . no
C8 N1 3.439(2) 2_666 no
C9 O2 3.212(2) 2_666 no
C10 C20 3.532(3) 2_765 no
C11 C4 3.591(2) 2_766 no
C12 C3 3.492(3) 2_766 no
C17 O1 3.185(3) 1_654 no
C17 O2 3.252(3) 1_654 no
C20 C10 3.532(3) 2_765 no
C20 C20 3.312(2) 2_875 no
C23 O1 3.350(3) 1_664 no
C24 O4 3.354(3) 1_565 no
C29 C5 3.550(2) 2_776 no
C30 C6 3.573(2) 2_776 no
C34 O6 3.196(3) 1_456 no
C34 O7 3.368(3) 1_456 no
C1 H412 2.8700 2_766 no
C2 H412 2.9600 2_766 no
C3 H412 3.0500 2_766 no
C4 H412 3.0900 2_766 no
C5 H412 3.0500 2_766 no
C6 H412 2.9400 2_766 no
C7 H13 2.5300 . no
C8 H71 3.1000 2_766 no
C9 H71 3.0500 2_766 no
C10 H71 3.0800 2_766 no
C10 H29 3.0900 1_545 no
C12 H27 3.0400 . no
C12 H151 2.7800 . no
C13 H72 2.7800 . no
C13 H71 2.7200 . no
C14 H30 3.0900 1_545 no
C15 H12 2.8200 . no
C19 H9 2.9000 2_765 no
C20 H20 3.0600 2_875 no
C20 H10 2.8200 2_765 no
C21 H322 3.0700 2_775 no
C22 H322 3.0200 2_775 no
C22 H173 2.9700 2_875 no
C24 H30 2.5000 . no
C28 H242 3.1000 2_775 no
C29 H322 2.9000 . no
C29 H321 2.7700 . no
C29 H242 2.9700 2_775 no
C30 H242 2.7400 . no
C30 H241 2.7000 . no
C32 H29 2.5600 . no
H2 O1 2.4300 . no
H2 O7 2.7300 1_446 no
H3 O3 2.4300 . no
H5 H72 2.4800 . no
H5 O9 2.6900 . no
H6 O2 2.4300 . no
H6 O6 2.5300 1_456 no
H9 C19 2.9000 2_765 no
H9 H19 2.5900 2_765 no
H10 H20 2.6000 2_765 no
H10 H29 2.4900 1_545 no
H10 H141 2.3300 . no
H10 C20 2.8200 2_765 no
H12 H151 2.2800 . no
H12 O7 2.8600 2_875 no
H12 C15 2.8200 . no
H13 H72 2.3600 . no
H13 C7 2.5300 . no
H13 H71 2.2700 . no
H19 O6 2.4300 . no
H19 O2 2.5500 1_654 no
H19 H9 2.5900 2_765 no
H20 O8 2.4000 . no
H20 C20 3.0600 2_875 no
H20 H10 2.6000 2_765 no
H22 H242 2.5500 . no
H23 O1 2.6300 1_664 no
H23 O7 2.4400 . no
H26 O5 2.8600 . no
H27 C12 3.0400 . no
H27 H311 2.5800 . no
H27 H172 2.5300 2_765 no
H29 H321 2.2300 . no
H29 H322 2.4500 . no
H29 C32 2.5600 . no
H29 H10 2.4900 1_565 no
H29 C10 3.0900 1_565 no
H30 C14 3.0900 1_565 no
H30 C24 2.5000 . no
H30 H242 2.2700 . no
H30 H241 2.2800 . no
H30 H141 2.5200 1_565 no
H71 C8 3.1000 2_766 no
H71 C9 3.0500 2_766 no
H71 H13 2.2700 . no
H71 C13 2.7200 . no
H71 C10 3.0800 2_766 no
H72 O9 2.4900 . no
H72 C13 2.7800 . no
H72 H5 2.4800 . no
H72 H13 2.3600 . no
H141 H10 2.3300 . no
H141 O4 2.9000 . no
H141 H30 2.5200 1_545 no
H151 C12 2.7800 . no
H151 H12 2.2800 . no
H151 O7 2.6700 2_875 no
H152 O5 2.6300 2_765 no
H171 O2 2.6900 1_654 no
H172 O4 2.6800 . no
H172 O1 2.8000 1_654 no
H172 H27 2.5300 2_765 no
H173 O4 2.6000 . no
H173 C22 2.9700 2_875 no
H241 C30 2.7000 . no
H241 H30 2.2800 . no
H241 O2 2.6200 2_776 no
H242 C30 2.7400 . no
H242 H30 2.2700 . no
H242 C28 3.1000 2_775 no
H242 C29 2.9700 2_775 no
H242 H22 2.5500 . no
H311 O9 2.8600 . no
H311 H27 2.5800 . no
H312 O9 2.7000 . no
H312 H342 2.4500 2_776 no
H321 C29 2.7700 . no
H321 H29 2.2300 . no
H322 C29 2.9000 . no
H322 H29 2.4500 . no
H322 C21 3.0700 2_775 no
H322 C22 3.0200 2_775 no
H341 O9 2.7900 . no
H341 O7 2.9200 2_775 no
H342 H312 2.4500 2_776 no
H342 O6 2.8500 1_456 no
H342 O9 2.4500 . no
H343 O7 2.7400 1_456 no
H412 C3 3.0500 2_766 no
H412 C6 2.9400 2_766 no
H412 C4 3.0900 2_766 no
H412 C5 3.0500 2_766 no
H412 O4 2.7200 . no
H412 C1 2.8700 2_766 no
H412 C2 2.9600 2_766 no

loop_
_geom_hbond_atom_site_label_D
_geom_hbond_atom_site_label_H
_geom_hbond_atom_site_label_A
_geom_hbond_site_symmetry_A
_geom_hbond_distance_DH
_geom_hbond_distance_HA
_geom_hbond_distance_DA
_geom_hbond_angle_DHA
_geom_hbond_publ_flag
C3 H3 O3 . 0.95 2.43 2.757(2) 100 yes
C6 H6 O6 1_456 0.95 2.53 3.362(2) 146 yes
C19 H19 O2 1_654 0.95 2.55 3.430(2) 153 yes
C20 H20 O8 . 0.95 2.40 2.736(2) 101 yes
C7 H72 O9 . 0.95 2.49 3.336(3) 149 yes

loop_
_geom_torsion_atom_site_label_1
_geom_torsion_atom_site_label_2
_geom_torsion_atom_site_label_3
_geom_torsion_atom_site_label_4
_geom_torsion
_geom_torsion_publ_flag
C8 O3 C7 C4 -177.23(14) no
C7 O3 C8 C9 -179.95(14) no
C7 O3 C8 C13 -0.4(2) no
C17 O5 C16 O4 -0.6(3) no
C17 O5 C16 C15 179.13(16) no
C24 O8 C25 C30 5.1(2) no
C25 O8 C24 C21 175.97(14) no
C24 O8 C25 C26 -174.82(16) no
C34 O10 C33 O9 -0.4(3) no
C34 O10 C33 C32 -177.68(19) no
O2 N1 C1 C6 -4.7(2) no
O1 N1 C1 C2 -5.9(2) no
O1 N1 C1 C6 175.45(16) no
O2 N1 C1 C2 173.96(16) no
O7 N2 C18 C19 -175.91(18) no
O6 N2 C18 C19 5.3(3) no
O6 N2 C18 C23 -172.80(18) no
O7 N2 C18 C23 6.0(3) no
C6 C1 C2 C3 1.4(3) no
N1 C1 C2 C3 -177.26(16) no
N1 C1 C6 C5 178.22(16) no
C2 C1 C6 C5 -0.4(3) no
C1 C2 C3 C4 -0.5(3) no
C2 C3 C4 C7 176.84(16) no
C2 C3 C4 C5 -1.2(3) no
C3 C4 C5 C6 2.2(3) no
C5 C4 C7 O3 -163.63(15) no
C7 C4 C5 C6 -175.92(16) no
C3 C4 C7 O3 18.3(2) no
C4 C5 C6 C1 -1.4(3) no
C13 C8 C9 C10 -1.4(3) no
O3 C8 C13 C12 -179.03(16) no
C9 C8 C13 C12 0.5(3) no
O3 C8 C9 C10 178.24(16) no
C8 C9 C10 C11 1.1(3) no
C9 C10 C11 C14 178.37(17) no
C9 C10 C11 C12 -0.1(3) no
C10 C11 C12 C13 -0.8(3) no
C14 C11 C12 C13 -179.17(17) no
C12 C11 C14 C15 -44.9(2) no
C10 C11 C14 C15 136.77(18) no
C11 C12 C13 C8 0.6(3) no
C11 C14 C15 C16 -179.85(16) no
C14 C15 C16 O5 161.32(16) no
C14 C15 C16 O4 -19.0(3) no
N2 C18 C23 C22 177.03(17) no
C19 C18 C23 C22 -1.0(3) no
C23 C18 C19 C20 0.9(3) no
N2 C18 C19 C20 -177.13(16) no
C18 C19 C20 C21 0.2(3) no
C19 C20 C21 C24 179.58(17) no
C19 C20 C21 C22 -1.1(3) no
C20 C21 C22 C23 1.0(3) no
C22 C21 C24 O8 169.92(16) no
C24 C21 C22 C23 -179.66(17) no
C20 C21 C24 O8 -10.7(2) no
C21 C22 C23 C18 0.1(3) no
O8 C25 C26 C27 179.40(17) no
C30 C25 C26 C27 -0.5(3) no
O8 C25 C30 C29 -179.27(17) no
C26 C25 C30 C29 0.7(3) no
C25 C26 C27 C28 0.0(3) no
C26 C27 C28 C31 -178.60(18) no
C26 C27 C28 C29 0.5(3) no
C27 C28 C29 C30 -0.3(3) no
C27 C28 C31 C32 -172.41(17) no
C29 C28 C31 C32 8.6(3) no
C31 C28 C29 C30 178.69(18) no
C28 C29 C30 C25 -0.2(3) no
C28 C31 C32 C33 -178.92(16) no
C31 C32 C33 O10 -168.35(17) no
C31 C32 C33 O9 14.5(3) no
